data_2006428
loop_
_publ_author_name
'Ng, Seik Weng'
'Kumar Das, V.G.'

_publ_contact_author
;
      Assoc. Prof. Seik Weng Ng
      Institute of Advanced Studies
      University of Malaya
      50603 Kuala Lumpur
      Malaysia
;
_publ_section_title
;
 Tetramethylammonium Bis(coumarin-3-carboxylato)triphenylstannate
 Ethanol Solvate
;
_journal_issue 8
_journal_name_full 'Acta Crystallographica Section C'
_journal_page_first 1034
_journal_page_last 1036
_journal_paper_doi 10.1107/S0108270197004307
_journal_volume 53
_journal_year 1997
_chemical_formula_iupac '(C4 H12 N) [Sn (C6 H5)3 (C10 H5 O4)2] , C2 H6 O'
_chemical_formula_moiety '[(CH~3~)~4~N][Sn(C~6~H~5~)~3~(C~10~H~5~O~4~)~2~] , C~2~H~5~OH'
_chemical_formula_sum 'C44 H43 N O9 Sn'
_chemical_formula_weight 848.48
_chemical_name_systematic
;
 Tetramethylammonium Bis(coumarin-3-carboxylato)triphenylstannate
 Ethanol Solvate
;
_space_group_IT_number 64
_symmetry_cell_setting orthorhombic
_symmetry_space_group_name_Hall '-C 2ac 2'
_symmetry_space_group_name_H-M 'C m c a'
_audit_creation_method SHELXL
_cell_angle_alpha 90.00
_cell_angle_beta 90.00
_cell_angle_gamma 90.00
_cell_formula_units_Z 8
_cell_length_a 29.608(2)
_cell_length_b 23.6935(9)
_cell_length_c 11.8195(5)
_cell_measurement_reflns_used 25
_cell_measurement_temperature 298(2)
_cell_measurement_theta_max 13
_cell_measurement_theta_min 12
_cell_volume 8291.6(7)
_computing_cell_refinement 'CAD-4 VAX/PC (Enraf-Nonius Delft, 1988)'
_computing_data_collection 'CAD-4 VAX/PC (Enraf-Nonius Delft, 1988)'
_computing_data_reduction 'NRCVAX (Gabe, Le Page, Charland, Lee & White, 1989)'
_computing_molecular_graphics 'ORTEPII (Johnson, 1976) in SHELXTL/PC (Sheldrick, 1990b)'
_computing_publication_material 'SHELXL93 (Sheldrick, 1993)'
_computing_structure_refinement 'SHELXL93 (Sheldrick, 1993)'
_computing_structure_solution 'SHELXS86 (Sheldrick, 1990a)'
_diffrn_ambient_temperature 298(2)
_diffrn_measurement_device 'Enraf-Nonius CAD-4'
_diffrn_measurement_method '\w scans'
_diffrn_radiation_monochromator graphite
_diffrn_radiation_source 'fine-focus sealed tube'
_diffrn_radiation_type MoK\a
_diffrn_radiation_wavelength 0.71073
_diffrn_reflns_av_R_equivalents 0.0396
_diffrn_reflns_av_sigmaI/netI 0.0468
_diffrn_reflns_limit_h_max 35
_diffrn_reflns_limit_h_min 0
_diffrn_reflns_limit_k_max 28
_diffrn_reflns_limit_k_min -28
_diffrn_reflns_limit_l_max 0
_diffrn_reflns_limit_l_min -14
_diffrn_reflns_number 5631
_diffrn_reflns_theta_max 25
_diffrn_reflns_theta_min 1.38
_diffrn_standards_decay_% none
_diffrn_standards_interval_time 60
_diffrn_standards_number 3
_exptl_absorpt_coefficient_mu 0.671
_exptl_absorpt_correction_T_max 0.791
_exptl_absorpt_correction_T_min 0.654
_exptl_absorpt_correction_type '\y scans (North, Phillips & Mathews, 1968)'
_exptl_crystal_colour Colorless
_exptl_crystal_density_diffrn 1.359
_exptl_crystal_density_meas ?
_exptl_crystal_description 'Irregular block'
_exptl_crystal_F_000 3488
_exptl_crystal_size_max 0.55
_exptl_crystal_size_mid 0.45
_exptl_crystal_size_min 0.35
_refine_diff_density_max 0.507
_refine_diff_density_min -0.330
_refine_ls_extinction_method none
_refine_ls_goodness_of_fit_all 0.997
_refine_ls_goodness_of_fit_obs 1.125
_refine_ls_hydrogen_treatment 'H-atom treatment: riding model, U(H) = 1.5U~eq~(C,O).'
_refine_ls_matrix_type full
_refine_ls_number_parameters 253
_refine_ls_number_reflns 3725
_refine_ls_number_restraints 0
_refine_ls_restrained_S_all 0.997
_refine_ls_restrained_S_obs 1.125
_refine_ls_R_factor_all 0.0625
_refine_ls_R_factor_obs .0355
_refine_ls_shift/esd_max 0.001
_refine_ls_shift/esd_mean 0.000
_refine_ls_structure_factor_coef Fsqd
_refine_ls_weighting_details 'w = 1/[\s^2^(Fo^2^)+(0.0546P)^2^] where P=(Fo^2^+2Fc^2^)/3'
_refine_ls_weighting_scheme calc
_refine_ls_wR_factor_all 0.0991
_refine_ls_wR_factor_obs .0890
_reflns_number_observed 2449
_reflns_number_total 3725
_reflns_observed_criterion >2sigma(I)
_cod_data_source_file sk1052.cif
_cod_data_source_block a
_cod_depositor_comments
;
The following automatic conversions were performed:
'_symmetry_cell_setting' value 'Orthorhombic' changed to 'orthorhombic'
according to '/home/saulius/struct/CIF-dictionaries/cif_core.dic'
dictionary named 'cif_core.dic' version 2.4.1 from 2010-06-29.

Automatic conversion script
Id: cif_fix_enum 1527 2010-12-29 10:47:43Z saulius 

The following automatic conversions were performed:

'_symmetry_cell_setting' value 'Orthorhombic' changed to
'orthorhombic' according to
/home/saulius/struct/CIF-dictionaries/cif_core.dic dictionary named
'cif_core.dic' version 2.4.1 from 2010-06-29.

Automatic conversion script
Id: cif_fix_values 1715 2011-07-08 13:25:40Z adriana 

The following automatic conversions were performed:

'_exptl_crystal_density_meas' value 'Not measured' was changed to '?'
- the value is perceived as not measured.

Automatic conversion script
Id: cif_fix_values 3008 2015-01-20 13:52:24Z robertas 

The following automatic conversions were performed:

'_refine_ls_weighting_scheme' value 'calc w =
1/[\s^2^(Fo^2^)+(0.0546P)^2^] where P=(Fo^2^+2Fc^2^)/3' was changed
to 'calc'. New tag '_refine_ls_weighting_details' was created. The
value of the new tag was set to 'w = 1/[\s^2^(Fo^2^)+(0.0546P)^2^]
where P=(Fo^2^+2Fc^2^)/3'.

Automatic conversion script
Id: cif_fix_values 3143 2015-03-26 13:38:13Z robertas 
;
_cod_original_cell_volume 8291.5(7)
_cod_original_sg_symbol_Hall '-C 2bc 2'
_cod_database_code 2006428

loop_
_symmetry_equiv_pos_as_xyz
'x, y, z'
'-x, -y+1/2, z+1/2'
'-x, y+1/2, -z+1/2'
'x, -y, -z'
'x+1/2, y+1/2, z'
'-x+1/2, -y+1, z+1/2'
'-x+1/2, y+1, -z+1/2'
'x+1/2, -y+1/2, -z'
'-x, -y, -z'
'x, y-1/2, -z-1/2'
'x, -y-1/2, z-1/2'
'-x, y, z'
'-x+1/2, -y+1/2, -z'
'x+1/2, y, -z-1/2'
'x+1/2, -y, z-1/2'
'-x+1/2, y+1/2, z'

loop_
_atom_site_aniso_label
_atom_site_aniso_U_11
_atom_site_aniso_U_22
_atom_site_aniso_U_33
_atom_site_aniso_U_12
_atom_site_aniso_U_13
_atom_site_aniso_U_23
Sn1 .0436(2) .0408(2) .0414(2) .000 .000 .0061(2)
O1 .065(2) .0490(10) .055(2) .0050(10) .0000(10) .0170(10)
O2 .064(2) .082(2) .114(3) .015(2) .022(2) .038(2)
O3 .090(2) .076(2) .079(2) .034(2) .022(2) .021(2)
O4 .073(2) .059(2) .060(2) .0230(10) .0080(10) .0190(10)
N1 .044(3) .135(6) .124(6) .000 .000 .027(5)
C1 .049(2) .053(2) .051(2) .010(2) -.001(2) .001(2)
C2 .076(3) .060(3) .074(3) -.004(2) -.006(2) -.010(2)
C3 .117(4) .073(3) .095(4) .013(3) -.017(4) -.023(3)
C4 .133(5) .112(5) .077(4) .046(4) .001(4) -.021(3)
C5 .099(4) .107(4) .090(4) .021(3) .040(3) -.008(3)
C6 .084(3) .071(3) .076(3) .008(2) .021(3) -.004(3)
C7 .045(2) .043(2) .041(2) .000 .000 .009(3)
C8 .057(2) .087(3) .045(2) .000(2) -.001(2) -.003(2)
C9 .054(2) .109(4) .060(2) -.002(2) -.013(2) -.003(2)
C10 .043(3) .097(4) .093(5) .000 .000 .015(4)
C11 .061(2) .045(2) .056(2) .004(2) -.001(2) .007(2)
C12 .052(2) .039(2) .045(2) .004(2) -.008(2) .004(2)
C13 .055(2) .039(2) .060(2) .009(2) -.003(2) .007(2)
C14 .061(2) .043(2) .049(2) .005(2) .000(2) .001(2)
C15 .076(2) .060(2) .066(3) .012(2) .008(2) .008(2)
C16 .088(3) .079(3) .068(3) .006(3) .019(2) .005(2)
C17 .088(3) .084(3) .052(2) -.003(3) .003(2) .011(2)
C18 .078(3) .068(3) .054(2) .008(2) -.003(2) .020(2)
C19 .062(2) .049(2) .048(2) .005(2) -.006(2) .005(2)
C20 .066(2) .048(2) .049(2) .014(2) .002(2) .004(2)
C21 .140(10) .190(10) .26(2) .000 .000 .020(10)
C22 .20(2) .52(4) .18(2) .000 .000 .16(2)
C23 .122(6) .270(10) .37(2) -.049(7) -.106(8) -.080(10)

loop_
_atom_site_label
_atom_site_fract_x
_atom_site_fract_y
_atom_site_fract_z
_atom_site_U_iso_or_equiv
_atom_site_thermal_displace_type
_atom_site_calc_flag
_atom_site_refinement_flags
_atom_site_occupancy
_atom_site_disorder_group
_atom_site_type_symbol
Sn1 .156410(10) .0000 .0000 .04190(10) Uani d S 1 . Sn
O1 .16450(10) .07290(10) -.1177(2) .0560(10) Uani d . 1 . O
O2 .09330(10) .10250(10) -.1268(3) .0870(10) Uani d . 1 . O
O3 .09030(10) .21270(10) -.2210(2) .0820(10) Uani d . 1 . O
O4 .13100(10) .22180(10) -.3744(2) .0640(10) Uani d . 1 . O
N1 .0000 .1828(3) .0379(6) .101(2) Uani d S 1 . N
C1 .12730(10) .0498(2) .1297(3) .0510(10) Uani d . 1 . C
C2 .1442(2) .1043(2) .1479(4) .0700(10) Uani d . 1 . C
H2 .1655(2) .1189(2) .0981(4) .104 Uiso calc R 1 . H
C3 .1299(2) .1366(2) .2377(5) .095(2) Uani d . 1 . C
H3 .1418(2) .1725(2) .2482(5) .142 Uiso calc R 1 . H
C4 .0986(2) .1166(3) .3110(5) .107(2) Uani d . 1 . C
H4 .0891(2) .1388(3) .3714(5) .161 Uiso calc R 1 . H
C5 .0809(2) .0639(3) .2963(4) .099(2) Uani d . 1 . C
H5 .0596(2) .0500(3) .3468(4) .148 Uiso calc R 1 . H
C6 .0950(2) .0311(2) .2053(4) .0770(10) Uani d . 1 . C
H6 .0823(2) -.0044(2) .1951(4) .116 Uiso calc R 1 . H
C7 .22850(10) .0000 .0000 .0430(10) Uani d S 1 . C
C8 .25250(10) .0127(2) .0953(3) .0630(10) Uani d . 1 . C
H8 .23700(10) .0212(2) .1615(3) .094 Uiso calc R 1 . H
C9 .29940(10) .0132(2) .0962(4) .0740(10) Uani d . 1 . C
H9 .31500(10) .0225(2) .1619(4) .112 Uiso calc R 1 . H
C10 .3224(2) .0000 .0000 .078(2) Uani d S 1 . C
H10 .3538(2) .0000 .0000 .117 Uiso calc SR 1 . H
C11 .13280(10) .1042(2) -.1569(3) .0540(10) Uani d . 1 . C
C12 .14710(10) .14290(10) -.2518(3) .0450(10) Uani d . 1 . C
C13 .18320(10) .13100(10) -.3160(3) .0510(10) Uani d . 1 . C
H13 .20160(10) .10090(10) -.2954(3) .077 Uiso calc R 1 . H
C14 .19460(10) .16280(10) -.4154(3) .0510(10) Uani d . 1 . C
C15 .23060(10) .1509(2) -.4863(3) .0670(10) Uani d . 1 . C
H15 .25030(10) .1217(2) -.4685(3) .100 Uiso calc R 1 . H
C16 .2373(2) .1820(2) -.5824(4) .0780(10) Uani d . 1 . C
H16 .2608(2) .1728(2) -.6313(4) .117 Uiso calc R 1 . H
C17 .2095(2) .2271(2) -.6071(3) .0750(10) Uani d . 1 . C
H17 .2149(2) .2488(2) -.6711(3) .112 Uiso calc R 1 . H
C18 .1738(2) .2399(2) -.5378(3) .0670(10) Uani d . 1 . C
H18 .1546(2) .2697(2) -.5553(3) .100 Uiso calc R 1 . H
C19 .16690(10) .2083(2) -.4425(3) .0530(10) Uani d . 1 . C
C20 .12040(10) .1928(2) -.2776(3) .0550(10) Uani d . 1 . C
C21 .0000 .1199(6) .0480(10) .197(5) Uani d S 1 . C
H21A .0000 .1096(6) .1270(10) .295 Uiso calc SR 1 . H
H21B .0265 .1049(6) .0120(10) .295 Uiso calc R 1 . H
C22 .0000 .1930(10) -.0740(10) .300(10) Uani d S 1 . C
H22A .0000 .2327 -.0869 .436 Uiso d S 1 . H
H22B .0240 .1722 -.1086 .436 Uiso d . 1 . H
C23 .0410(3) .2009(5) .0800(10) .254(6) Uani d . 1 . C
H23A .0421(3) .1944(5) .1600(10) .381 Uiso calc R 1 . H
H23B .0444(3) .2406(5) .0650(10) .381 Uiso calc R 1 . H
H23C .0649(3) .1805(5) .0430(10) .381 Uiso calc R 1 . H
O1' -.0290(10) .4130(10) .081(3) .41(2) Uiso d P .50 -1 O
H1' -.0400(10) .3820(10) .086(3) .619 Uiso calc PR .50 -1 H
C2' .010(3) .419(2) .172(3) .39(2) Uiso d P .50 -1 C
H2'1 .027(3) .454(2) .167(3) .582 Uiso calc PR .50 -1 H
H2'2 -.001(3) .413(2) .249(3) .582 Uiso calc SR 1 -1 H
C3' .0330(10) .3750(10) .131(3) .30(2) Uiso d P .50 -1 C
H3'1 .0590(10) .3690(10) .176(3) .452 Uiso calc PR .50 -1 H
H3'2 .0420(10) .3820(10) .054(3) .452 Uiso calc PR .50 -1 H
H3'3 .0140(10) .3420(10) .134(3) .452 Uiso calc PR .50 -1 H

loop_
_atom_type_symbol
_atom_type_description
_atom_type_scat_dispersion_real
_atom_type_scat_dispersion_imag
_atom_type_scat_source
C C 0.0033 0.0016 'International Tables Vol C Tables 4.2.6.8 and 6.1.1.4'
H H 0.0000 0.0000 'International Tables Vol C Tables 4.2.6.8 and 6.1.1.4'
N N 0.0061 0.0033 'International Tables Vol C Tables 4.2.6.8 and 6.1.1.4'
O O 0.0106 0.0060 'International Tables Vol C Tables 4.2.6.8 and 6.1.1.4'
Sn Sn -0.6537 1.4246 'International Tables Vol C Tables 4.2.6.8 and 6.1.1.4'

loop_
_geom_angle_atom_site_label_1
_geom_angle_atom_site_label_2
_geom_angle_atom_site_label_3
_geom_angle_site_symmetry_1
_geom_angle_site_symmetry_3
_geom_angle
_geom_angle_publ_flag
C1 Sn1 C1 . 4 131.9(2) yes
C1 Sn1 C7 . . 114.00(10) yes
C1 Sn1 O1 . . 93.70(10) yes
C1 Sn1 O1 . 4 91.30(10) yes
C1 Sn1 C7 4 . 114.00(10) yes
C1 Sn1 O1 4 . 91.30(10) yes
C1 Sn1 O1 4 4 93.70(10) yes
C7 Sn1 O1 . . 83.84(6) yes
C7 Sn1 O1 . 4 83.84(6) yes
O1 Sn1 O1 . 4 167.70(10) yes
C11 O1 Sn1 . . 126.4(2) no
C20 O4 C19 . . 123.4(3) no
C22 N1 C23 . . 107.1(8) no
C22 N1 C23 . 12 107.1(8) no
C23 N1 C23 . 12 123.0(10) no
C22 N1 C21 . . 105.0(10) no
C23 N1 C21 . . 106.3(6) no
C23 N1 C21 12 . 106.3(6) no
C6 C1 C2 . . 116.3(4) no
C6 C1 Sn1 . . 124.9(3) no
C2 C1 Sn1 . . 118.6(3) no
C3 C2 C1 . . 121.4(5) no
C4 C3 C2 . . 120.7(5) no
C3 C4 C5 . . 120.0(5) no
C4 C5 C6 . . 119.7(5) no
C1 C6 C5 . . 121.9(5) no
C8 C7 C8 4 . 117.4(5) no
C8 C7 Sn1 4 . 121.3(2) no
C8 C7 Sn1 . . 121.3(2) no
C7 C8 C9 . . 121.9(4) no
C10 C9 C8 . . 119.4(4) no
C9 C10 C9 4 . 120.1(5) no
O2 C11 O1 . . 125.1(4) no
O2 C11 C12 . . 120.4(3) no
O1 C11 C12 . . 114.4(3) no
C13 C12 C20 . . 119.0(3) no
C13 C12 C11 . . 121.2(3) no
C20 C12 C11 . . 119.7(3) no
C12 C13 C14 . . 122.8(3) no
C15 C14 C19 . . 118.1(3) no
C15 C14 C13 . . 124.8(3) no
C19 C14 C13 . . 117.1(3) no
C16 C15 C14 . . 120.3(4) no
C15 C16 C17 . . 120.3(4) no
C18 C17 C16 . . 120.4(4) no
C17 C18 C19 . . 119.0(4) no
O4 C19 C18 . . 118.1(3) no
O4 C19 C14 . . 120.2(3) no
C18 C19 C14 . . 121.7(4) no
O3 C20 O4 . . 115.7(3) no
O3 C20 C12 . . 127.0(3) no
O4 C20 C12 . . 117.2(3) no
C3' C2' O1' . . 93(3) no

loop_
_geom_bond_atom_site_label_1
_geom_bond_atom_site_label_2
_geom_bond_site_symmetry_2
_geom_bond_distance
_geom_bond_publ_flag
Sn1 C1 . 2.117(4) yes
Sn1 C1 4 2.117(4) yes
Sn1 C7 . 2.135(4) yes
Sn1 O1 . 2.232(2) yes
Sn1 O1 4 2.232(2) no
O1 C11 . 1.283(4) no
O2 C11 . 1.222(4) no
O3 C20 . 1.211(4) no
O4 C20 . 1.372(4) no
O4 C19 . 1.370(4) no
N1 C21 . 1.500(10) no
N1 C22 . 1.34(2) no
N1 C23 . 1.379(7) no
N1 C23 12 1.379(7) no
C1 C6 . 1.382(5) no
C1 C2 . 1.402(5) no
C2 C3 . 1.376(6) no
C3 C4 . 1.353(7) no
C4 C5 . 1.366(8) no
C5 C6 . 1.390(6) no
C7 C8 4 1.365(4) no
C7 C8 . 1.365(4) no
C8 C9 . 1.389(6) no
C9 C10 . 1.361(5) no
C10 C9 4 1.361(5) no
C11 C12 . 1.509(5) no
C12 C13 . 1.339(5) no
C12 C20 . 1.455(4) no
C13 C14 . 1.435(5) no
C14 C15 . 1.386(5) no
C14 C19 . 1.392(5) no
C15 C16 . 1.368(5) no
C16 C17 . 1.380(6) no
C17 C18 . 1.370(6) no
C18 C19 . 1.368(5) no
O1' C2' . 1.58(6) no
C2' C3' . 1.33(5) no
